data_7714720
loop_
_publ_author_name
'Hajibabaei, Farshid'
'Movafagh, Samaneh Sanei'
'Salehzadeh, Sadegh'
'Gable, Robert William'

_publ_section_title
;
 Complexation of drug amifampridine with Cu(II), Zn(II) and Cd(II) ions,
 and its dimerization with the magic of Mn(II) salts. Potential
 anti-COVID-19 and anticancer activities.
;
_journal_issue 3
_journal_name_full 'Dalton transactions (Cambridge, England : 2003)'
_journal_page_first 1066
_journal_page_last 1086
_journal_paper_doi 10.1039/d3dt03281g
_journal_volume 53
_journal_year 2024
_chemical_formula_moiety 'C10 H13 N6, N O3'
_chemical_formula_sum 'C10 H13 N7 O3'
_chemical_formula_weight 279.27
_space_group_crystal_system monoclinic
_space_group_IT_number 14
_space_group_name_Hall '-P 2ybc'
_space_group_name_H-M_alt 'P 1 21/c 1'
_atom_sites_solution_hydrogens mixed
_atom_sites_solution_primary dual
_audit_creation_date 2022-11-03
_audit_creation_method
;
Olex2 1.5
(compiled 2022.04.07 svn.rca3783a0 for OlexSys, GUI svn.r6498)
;
_audit_update_record
;
2022-12-17 deposited with the CCDC.	2023-12-07 downloaded from the CCDC.
;
_cell_angle_alpha 90
_cell_angle_beta 109.42(3)
_cell_angle_gamma 90
_cell_formula_units_Z 4
_cell_length_a 11.921(2)
_cell_length_b 9.2907(19)
_cell_length_c 11.581(2)
_cell_measurement_reflns_used 165
_cell_measurement_temperature 100.0(2)
_cell_measurement_theta_max 13.69
_cell_measurement_theta_min 3.52
_cell_volume 1209.7(4)
_computing_cell_refinement 'XDS (Kabsch, 2010)'
_computing_data_collection 'AS QEGUI'
_computing_data_reduction 'XDS (Kabsch, 2010)'
_computing_molecular_graphics 'Olex2 1.5 (Dolomanov et al., 2009)'
_computing_publication_material 'Olex2 1.5 (Dolomanov et al., 2009)'
_computing_structure_refinement 'SHELXL 2018/3 (Sheldrick, 2015)'
_computing_structure_solution 'SHELXT 2018/2 (Sheldrick, 2018)'
_diffrn_ambient_temperature 100.0(2)
_diffrn_detector_area_resol_mean 13.3
_diffrn_measured_fraction_theta_full 0.923
_diffrn_measured_fraction_theta_max 0.923
_diffrn_measurement_device_type 'MX1 Beamline Australian Synchrotron'
_diffrn_measurement_method 'Omega Scan'
_diffrn_radiation_monochromator 'Silicon Double Crystal'
_diffrn_radiation_type Synchrotron
_diffrn_radiation_wavelength 0.82657
_diffrn_reflns_av_R_equivalents 0.0659
_diffrn_reflns_av_unetI/netI 0.0353
_diffrn_reflns_Laue_measured_fraction_full 0.923
_diffrn_reflns_Laue_measured_fraction_max 0.923
_diffrn_reflns_limit_h_max 12
_diffrn_reflns_limit_h_min -13
_diffrn_reflns_limit_k_max 10
_diffrn_reflns_limit_k_min -10
_diffrn_reflns_limit_l_max 13
_diffrn_reflns_limit_l_min -13
_diffrn_reflns_number 18189
_diffrn_reflns_point_group_measured_fraction_full 0.923
_diffrn_reflns_point_group_measured_fraction_max 0.923
_diffrn_reflns_theta_full 28.344
_diffrn_reflns_theta_max 28.344
_diffrn_reflns_theta_min 2.107
_diffrn_source 'MX1 Beamline Australian Synchrotron'
_diffrn_standards_number 0
_exptl_absorpt_coefficient_mu 0.171
_exptl_absorpt_correction_T_max 0.8621
_exptl_absorpt_correction_T_min 0.6615
_exptl_absorpt_correction_type multi-scan
_exptl_absorpt_process_details 'XDS (Kabsch, 2010)'
_exptl_crystal_colour colourless
_exptl_crystal_colour_primary colourless
_exptl_crystal_density_diffrn 1.533
_exptl_crystal_description plate
_exptl_crystal_F_000 584
_exptl_crystal_recrystallization_method 'grown by slow evaporation from methanol/acetone '
_exptl_crystal_size_max 0.2
_exptl_crystal_size_mid 0.15
_exptl_crystal_size_min 0.02
_refine_diff_density_max 0.283
_refine_diff_density_min -0.271
_refine_diff_density_rms 0.075
_refine_ls_extinction_method none
_refine_ls_goodness_of_fit_ref 1.053
_refine_ls_hydrogen_treatment mixed
_refine_ls_matrix_type full
_refine_ls_number_parameters 234
_refine_ls_number_reflns 1776
_refine_ls_number_restraints 14
_refine_ls_restrained_S_all 1.058
_refine_ls_R_factor_all 0.1044
_refine_ls_R_factor_gt 0.0793
_refine_ls_shift/su_max 0.000
_refine_ls_shift/su_mean 0.000
_refine_ls_structure_factor_coef Fsqd
_refine_ls_weighting_details 'w=1/[\s^2^(Fo^2^)+(0.1934P)^2^] where P=(Fo^2^+2Fc^2^)/3'
_refine_ls_weighting_scheme calc
_refine_ls_wR_factor_gt 0.2294
_refine_ls_wR_factor_ref 0.2560
_reflns_Friedel_coverage 0.000
_reflns_number_gt 1222
_reflns_number_total 1776
_reflns_threshold_expression 'I > 2\s(I)'
_cod_data_source_file d3dt03281g2.cif
_cod_data_source_block rwg2022_192_328m
_cod_depositor_comments 'Adding full bibliography for 7714716--7714722.cif.'
_cod_original_cell_volume 1209.7(5)
_cod_database_code 7714720
_shelx_shelxl_version_number 2018/3
_shelx_space_group_comment
;
The symmetry employed for this shelxl refinement is uniquely defined
by the following loop, which should always be used as a source of
symmetry information in preference to the above space-group names.
They are only intended as comments.
;
_exptl_absorpt_special_details
;
XDS does not report the values of _exptl_absorpt_correction_T_min and
_exptl_absorpt_correction_T_max.  Even though the data was processed by XDS
the values of the absorption corrections reported by SADABS are reported.
;
_diffrn_measurement_detector_type 'Dectris Eiger2 9M'
_olex2_refinement_description
;
1. Fixed Uiso
 At 1.2 times of:
  All C(H) groups, All N(H,H) groups
2. Restrained distances
 C2-N3A
 1.35 with sigma of 0.01
 H10-H3AA_$5 = H10-H3AB_$5
 2.14 with sigma of 0.005
 C2-H3AA = C2-H3AB
 2.07 with sigma of 0.001
 N3A-H3AA = N3A-H3AB
 0.89 with sigma of 0.001
 H3AB-H3AA
 1.41 with sigma of 0.001
3. Uiso/Uaniso restraints and constraints
Uanis(N7) = Uanis(N7A)
Uanis(O1) = Uanis(O1A)
Uanis(O2) = Uanis(O2A)
Uanis(O3) = Uanis(O3A)
4. Same fragment restrains
{O1, O2, O3, N7} sigma for 1-2: 0.01, 1-3: 0.04
as in
{O1A, O2A, O3A, N7A}
5. Others
 Sof(H4)=Sof(N3A)=Sof(H3AA)=Sof(H3AB)=1-FVAR(1)
 Sof(H2)=Sof(N3)=Sof(H3A)=Sof(H3B)=FVAR(1)
 Sof(O1A)=Sof(O2A)=Sof(O3A)=Sof(N7A)=1-FVAR(2)
 Sof(O1)=Sof(O2)=Sof(O3)=Sof(N7)=FVAR(2)
6.a Aromatic/amide H refined with riding coordinates:
 C1(H1), C2(H2), C4(H4), C5(H5), C9(H9), C10(H10)
;
_olex2_exptl_crystal_mounting_method mounted
_olex2_submission_special_instructions 'No special instructions were received'

loop_
_space_group_symop_operation_xyz
'x, y, z'
'-x, y+1/2, -z+1/2'
'-x, -y, -z'
'x, -y-1/2, z-1/2'

loop_
_atom_site_label
_atom_site_type_symbol
_atom_site_fract_x
_atom_site_fract_y
_atom_site_fract_z
_atom_site_U_iso_or_equiv
_atom_site_adp_type
_atom_site_occupancy
_atom_site_site_symmetry_order
_atom_site_calc_flag
_atom_site_refinement_flags_posn
_atom_site_refinement_flags_adp
_atom_site_refinement_flags_occupancy
_atom_site_disorder_assembly
_atom_site_disorder_group
N1 N 0.7837(3) 0.3946(4) 0.3723(3) 0.0736(10) Uani 1 1 d . . . . .
N2 N 0.6280(4) 0.4521(4) 0.6360(3) 0.0762(11) Uani 1 1 d . . . . .
H2A H 0.652(4) 0.512(6) 0.700(5) 0.091 Uiso 1 1 d . U . . .
H2B H 0.563(5) 0.404(5) 0.637(4) 0.091 Uiso 1 1 d . U . . .
N4 N 0.9340(4) 0.2695(4) 0.3291(4) 0.0905(12) Uani 1 1 d . . . . .
N5 N 0.8547(4) 0.4656(4) -0.0135(3) 0.0783(11) Uani 1 1 d . . . . .
H5A H 0.894(4) 0.436(5) -0.063(5) 0.094 Uiso 1 1 d . U . . .
H5B H 0.801(5) 0.518(6) -0.046(5) 0.094 Uiso 1 1 d . U . . .
N6 N 0.7217(4) 0.5315(5) 0.1403(4) 0.0859(12) Uani 1 1 d . . . . .
H6A H 0.686(5) 0.557(6) 0.078(5) 0.103 Uiso 1 1 d . U . . .
H6B H 0.683(5) 0.546(6) 0.196(5) 0.103 Uiso 1 1 d . U . . .
C1 C 0.8249(4) 0.4976(5) 0.4591(4) 0.0803(13) Uani 1 1 d . . . . .
H1 H 0.890412 0.555737 0.459071 0.096 Uiso 1 1 calc R U . . .
C2 C 0.7736(4) 0.5183(4) 0.5453(4) 0.0793(13) Uani 1 1 d D . . . .
H2 H 0.802949 0.592248 0.604378 0.095 Uiso 0.807(12) 1 calc R U P A 1
C3 C 0.6783(4) 0.4337(4) 0.5502(4) 0.0717(12) Uani 1 1 d . . . . .
C4 C 0.6360(4) 0.3266(4) 0.4585(4) 0.0675(11) Uani 1 1 d . . . . .
H4 H 0.570536 0.267231 0.456610 0.081 Uiso 0.193(12) 1 calc R U P A 2
C5 C 0.6912(4) 0.3106(4) 0.3732(4) 0.0719(12) Uani 1 1 d . . . . .
H5 H 0.663690 0.238174 0.312420 0.086 Uiso 1 1 calc R U . . .
C6 C 0.8461(4) 0.3634(5) 0.2863(4) 0.0756(12) Uani 1 1 d . . . . .
C7 C 0.8107(4) 0.4335(4) 0.1746(4) 0.0704(11) Uani 1 1 d . . . . .
C8 C 0.8775(4) 0.3998(4) 0.0968(4) 0.0724(12) Uani 1 1 d . . . . .
C9 C 0.9699(4) 0.3028(5) 0.1383(4) 0.0800(13) Uani 1 1 d . . . . .
H9 H 1.017269 0.279844 0.089065 0.096 Uiso 1 1 calc R U . . .
C10 C 0.9934(5) 0.2391(5) 0.2521(5) 0.0939(16) Uani 1 1 d . . . . .
H10 H 1.055232 0.169611 0.277060 0.113 Uiso 1 1 calc DR U . . .
O1 O 0.4223(4) 0.1297(5) 0.6234(4) 0.0855(14) Uani 0.819(8) 1 d D . P B 1
O2 O 0.4215(9) 0.3472(10) 0.6930(9) 0.0739(16) Uani 0.819(8) 1 d D . P B 1
O3 O 0.2786(6) 0.1987(11) 0.6862(10) 0.085(2) Uani 0.819(8) 1 d D . P B 1
N7 N 0.3737(10) 0.2259(8) 0.6666(9) 0.0733(18) Uani 0.819(8) 1 d D . P B 1
N3 N 0.5403(4) 0.2436(5) 0.4550(5) 0.0771(17) Uani 0.807(12) 1 d . . P A 1
H3A H 0.528(5) 0.221(6) 0.526(6) 0.093 Uiso 0.807(12) 1 d . U P A 1
H3B H 0.510(5) 0.168(7) 0.408(6) 0.093 Uiso 0.807(12) 1 d . U P A 1
O1A O 0.4294(18) 0.203(2) 0.5802(19) 0.0855(14) Uani 0.181(8) 1 d D . P B 2
O2A O 0.439(5) 0.368(6) 0.716(5) 0.0739(16) Uani 0.181(8) 1 d D . P B 2
O3A O 0.310(5) 0.192(6) 0.687(6) 0.085(2) Uani 0.181(8) 1 d D . P B 2
N7A N 0.390(5) 0.257(5) 0.659(5) 0.0733(18) Uani 0.181(8) 1 d D . P B 2
N3A N 0.803(2) 0.6537(8) 0.6013(12) 0.130(12) Uani 0.193(12) 1 d D . P A 2
H3AA H 0.8003(15) 0.6807(17) 0.6740(16) 0.156 Uiso 0.193(12) 1 d D U P A 2
H3AB H 0.816(2) 0.7349(7) 0.5667(10) 0.156 Uiso 0.193(12) 1 d D U P A 2

loop_
_atom_site_aniso_label
_atom_site_aniso_U_11
_atom_site_aniso_U_22
_atom_site_aniso_U_33
_atom_site_aniso_U_23
_atom_site_aniso_U_13
_atom_site_aniso_U_12
N1 0.086(2) 0.075(2) 0.066(2) 0.0042(18) 0.0336(18) 0.0032(18)
N2 0.095(3) 0.080(2) 0.062(2) -0.0077(18) 0.038(2) 0.0000(19)
N4 0.109(3) 0.098(3) 0.080(3) 0.023(2) 0.053(2) 0.026(2)
N5 0.101(3) 0.081(2) 0.062(2) 0.0022(18) 0.039(2) -0.0011(18)
N6 0.102(3) 0.096(3) 0.061(2) 0.002(2) 0.029(2) 0.023(2)
C1 0.084(3) 0.076(3) 0.088(3) 0.002(3) 0.037(2) 0.001(2)
C2 0.096(3) 0.072(3) 0.077(3) -0.008(2) 0.038(2) -0.001(2)
C3 0.082(3) 0.069(2) 0.066(3) 0.004(2) 0.028(2) 0.007(2)
C4 0.080(3) 0.069(2) 0.058(2) 0.0027(19) 0.030(2) 0.000(2)
C5 0.084(3) 0.072(2) 0.060(3) 0.0021(19) 0.026(2) 0.003(2)
C6 0.093(3) 0.075(3) 0.072(3) 0.003(2) 0.046(2) 0.001(2)
C7 0.082(3) 0.070(2) 0.063(3) -0.0019(19) 0.029(2) -0.003(2)
C8 0.096(3) 0.063(2) 0.067(3) -0.001(2) 0.037(2) -0.007(2)
C9 0.100(3) 0.079(3) 0.075(3) 0.010(2) 0.047(2) 0.008(2)
C10 0.119(4) 0.094(3) 0.089(3) 0.025(3) 0.062(3) 0.031(3)
O1 0.114(3) 0.076(3) 0.078(3) -0.003(2) 0.048(2) 0.002(2)
O2 0.088(4) 0.069(4) 0.068(5) -0.007(2) 0.030(4) -0.014(3)
O3 0.082(6) 0.087(2) 0.089(2) 0.0092(18) 0.035(4) -0.007(4)
N7 0.090(5) 0.077(5) 0.058(3) 0.004(4) 0.031(2) -0.002(3)
N3 0.089(3) 0.084(3) 0.067(3) -0.005(2) 0.037(2) -0.008(2)
O1A 0.114(3) 0.076(3) 0.078(3) -0.003(2) 0.048(2) 0.002(2)
O2A 0.088(4) 0.069(4) 0.068(5) -0.007(2) 0.030(4) -0.014(3)
O3A 0.082(6) 0.087(2) 0.089(2) 0.0092(18) 0.035(4) -0.007(4)
N7A 0.090(5) 0.077(5) 0.058(3) 0.004(4) 0.031(2) -0.002(3)
N3A 0.14(2) 0.18(3) 0.093(17) -0.063(17) 0.069(16) -0.039(18)

loop_
_atom_type_symbol
_atom_type_description
_atom_type_scat_dispersion_real
_atom_type_scat_dispersion_imag
_atom_type_scat_source
C C 0.0037 0.0023 'International Tables Vol C Tables 4.2.6.8 and 6.1.1.4'
H H 0.0000 0.0000 'International Tables Vol C Tables 4.2.6.8 and 6.1.1.4'
N N 0.0069 0.0046 'International Tables Vol C Tables 4.2.6.8 and 6.1.1.4'
O O 0.0123 0.0084 'International Tables Vol C Tables 4.2.6.8 and 6.1.1.4'

loop_
_geom_angle_atom_site_label_1
_geom_angle_atom_site_label_2
_geom_angle_atom_site_label_3
_geom_angle
_geom_angle_site_symmetry_1
_geom_angle_site_symmetry_3
_geom_angle_publ_flag
C1 N1 C6 120.4(4) . . ?
C5 N1 C1 119.7(4) . . ?
C5 N1 C6 119.6(3) . . ?
H2A N2 H2B 110(4) . . ?
C3 N2 H2A 127(3) . . ?
C3 N2 H2B 123(3) . . ?
C6 N4 C10 114.6(4) . . ?
H5A N5 H5B 113(5) . . ?
C8 N5 H5A 119(3) . . ?
C8 N5 H5B 127(4) . . ?
H6A N6 H6B 112(6) . . ?
C7 N6 H6A 130(5) . . ?
C7 N6 H6B 115(3) . . ?
N1 C1 H1 119.7 . . ?
C2 C1 N1 120.6(4) . . ?
C2 C1 H1 119.7 . . ?
C1 C2 H2 119.2 . . ?
C1 C2 C3 121.6(4) . . ?
C1 C2 N3A 111.3(7) . . ?
C3 C2 H2 119.2 . . ?
C3 C2 N3A 124.6(8) . . ?
N2 C3 C2 122.1(4) . . ?
N2 C3 C4 120.8(4) . . ?
C2 C3 C4 117.1(4) . . ?
C3 C4 H4 120.6 . . ?
C5 C4 C3 118.7(4) . . ?
C5 C4 H4 120.6 . . ?
C5 C4 N3 121.0(4) . . ?
N3 C4 C3 120.2(4) . . ?
N1 C5 C4 122.2(4) . . ?
N1 C5 H5 118.9 . . ?
C4 C5 H5 118.9 . . ?
N4 C6 N1 113.3(4) . . ?
N4 C6 C7 128.1(4) . . ?
C7 C6 N1 118.6(4) . . ?
N6 C7 C6 123.9(4) . . ?
N6 C7 C8 120.8(4) . . ?
C6 C7 C8 115.3(4) . . ?
N5 C8 C7 121.1(4) . . ?
N5 C8 C9 120.5(4) . . ?
C9 C8 C7 118.3(4) . . ?
C8 C9 H9 120.2 . . ?
C8 C9 C10 119.7(4) . . ?
C10 C9 H9 120.2 . . ?
N4 C10 C9 124.0(5) . . ?
N4 C10 H10 118.0 . . ?
C9 C10 H10 118.0 . . ?
O2 N7 O1 120.2(7) . . ?
O3 N7 O1 119.6(6) . . ?
O3 N7 O2 120.1(7) . . ?
C4 N3 H3A 120(4) . . ?
C4 N3 H3B 129(4) . . ?
H3A N3 H3B 102(5) . . ?
O2A N7A O1A 119(3) . . ?
O3A N7A O1A 120(3) . . ?
O3A N7A O2A 121(3) . . ?
C2 N3A H3AA 127.2(4) . . ?
C2 N3A H3AB 127.2(4) . . ?
H3AA N3A H3AB 104.63(17) . . ?

loop_
_geom_bond_atom_site_label_1
_geom_bond_atom_site_label_2
_geom_bond_distance
_geom_bond_site_symmetry_2
_geom_bond_publ_flag
N1 C1 1.357(6) . ?
N1 C5 1.354(5) . ?
N1 C6 1.456(5) . ?
N2 H2A 0.90(5) . ?
N2 H2B 0.90(5) . ?
N2 C3 1.332(5) . ?
N4 C6 1.327(6) . ?
N4 C10 1.339(6) . ?
N5 H5A 0.90(5) . ?
N5 H5B 0.80(5) . ?
N5 C8 1.359(6) . ?
N6 H6A 0.74(6) . ?
N6 H6B 0.92(6) . ?
N6 C7 1.353(6) . ?
C1 H1 0.9500 . ?
C1 C2 1.347(6) . ?
C2 H2 0.9500 . ?
C2 C3 1.397(6) . ?
C2 N3A 1.405(4) . ?
C3 C4 1.420(6) . ?
C4 H4 0.9500 . ?
C4 C5 1.365(6) . ?
C4 N3 1.366(6) . ?
C5 H5 0.9500 . ?
C6 C7 1.383(6) . ?
C7 C8 1.423(6) . ?
C8 C9 1.380(6) . ?
C9 H9 0.9500 . ?
C9 C10 1.387(7) . ?
C10 H10 0.9500 . ?
O1 N7 1.255(7) . ?
O2 N7 1.254(7) . ?
O3 N7 1.253(7) . ?
N3 H3A 0.90(7) . ?
N3 H3B 0.89(7) . ?
O1A N7A 1.260(11) . ?
O2A N7A 1.256(12) . ?
O3A N7A 1.256(12) . ?
N3A H3AA 0.8907(11) . ?
N3A H3AB 0.8907(11) . ?

loop_
_geom_hbond_atom_site_label_D
_geom_hbond_atom_site_label_H
_geom_hbond_atom_site_label_A
_geom_hbond_distance_DH
_geom_hbond_distance_HA
_geom_hbond_distance_DA
_geom_hbond_angle_DHA
_geom_hbond_site_symmetry_A
_geom_hbond_publ_flag
N2 H2A O3 0.90(5) 2.17(6) 3.034(12) 162(4) 2_656 yes
N2 H2A N7 0.90(5) 2.59(5) 3.424(10) 154(4) 2_656 yes
N2 H2A O3A 0.90(5) 2.07(8) 2.95(6) 165(5) 2_656 yes
N2 H2B O2 0.90(5) 2.06(5) 2.920(11) 158(4) . yes
N2 H2B O1A 0.90(5) 2.40(5) 3.22(2) 152(4) . yes
N2 H2B O2A 0.90(5) 2.01(7) 2.82(5) 149(4) . yes
N2 H2B N7A 0.90(5) 2.55(6) 3.45(4) 175(5) . yes
N5 H5A N4 0.90(5) 2.41(5) 3.184(6) 144(4) 4_565 yes
N5 H5B O3 0.80(5) 2.30(5) 3.017(11) 149(5) 2_655 yes
N5 H5B O3A 0.80(5) 2.36(8) 3.12(5) 158(5) 2_655 yes
N6 H6A O1 0.74(6) 2.36(6) 3.102(6) 177(6) 2_655 yes
N6 H6A O1A 0.74(6) 2.33(6) 3.04(2) 161(6) 2_655 yes
N6 H6B O2 0.92(6) 2.29(6) 3.179(10) 162(4) 3_666 yes
N6 H6B O2A 0.92(6) 2.19(7) 3.07(5) 161(5) 3_666 yes
N3 H3A O1 0.90(7) 2.13(7) 2.954(7) 152(5) . yes
N3 H3B O2 0.89(7) 2.36(6) 3.011(13) 130(5) 4_565 yes
N3A H3AA O3A 0.8907(11) 2.40(4) 3.19(4) 148(2) 2_656 yes

loop_
_geom_torsion_atom_site_label_1
_geom_torsion_atom_site_label_2
_geom_torsion_atom_site_label_3
_geom_torsion_atom_site_label_4
_geom_torsion
_geom_torsion_site_symmetry_1
_geom_torsion_site_symmetry_2
_geom_torsion_site_symmetry_3
_geom_torsion_site_symmetry_4
_geom_torsion_publ_flag
N1 C1 C2 C3 1.1(7) . . . . ?
N1 C1 C2 N3A -161.9(10) . . . . ?
N1 C6 C7 N6 0.8(7) . . . . ?
N1 C6 C7 C8 178.7(4) . . . . ?
N2 C3 C4 C5 -179.3(4) . . . . ?
N2 C3 C4 N3 2.0(6) . . . . ?
N4 C6 C7 N6 -177.8(5) . . . . ?
N4 C6 C7 C8 0.0(7) . . . . ?
N5 C8 C9 C10 178.7(4) . . . . ?
N6 C7 C8 N5 0.5(6) . . . . ?
N6 C7 C8 C9 177.8(4) . . . . ?
C1 N1 C5 C4 0.6(6) . . . . ?
C1 N1 C6 N4 85.8(5) . . . . ?
C1 N1 C6 C7 -93.1(5) . . . . ?
C1 C2 C3 N2 179.1(4) . . . . ?
C1 C2 C3 C4 -1.3(6) . . . . ?
C2 C3 C4 C5 1.1(6) . . . . ?
C2 C3 C4 N3 -177.6(4) . . . . ?
C3 C4 C5 N1 -0.8(6) . . . . ?
C5 N1 C1 C2 -0.8(6) . . . . ?
C5 N1 C6 N4 -87.7(5) . . . . ?
C5 N1 C6 C7 93.4(5) . . . . ?
C6 N1 C1 C2 -174.2(4) . . . . ?
C6 N1 C5 C4 174.1(4) . . . . ?
C6 N4 C10 C9 2.4(8) . . . . ?
C6 C7 C8 N5 -177.4(4) . . . . ?
C6 C7 C8 C9 -0.2(6) . . . . ?
C7 C8 C9 C10 1.4(7) . . . . ?
C8 C9 C10 N4 -2.7(8) . . . . ?
C10 N4 C6 N1 -179.8(4) . . . . ?
C10 N4 C6 C7 -1.1(7) . . . . ?
N3 C4 C5 N1 177.9(4) . . . . ?
N3A C2 C3 N2 -20.2(11) . . . . ?
N3A C2 C3 C4 159.4(10) . . . . ?
